data_7214400
loop_
_publ_author_name
'Ju, Zemin'
'Cao, Dapeng'
'Qin, Ling'
'Zhang, Chuanlei'
'Zhang, Mingdao'
'Shi, Zhiqiang'
'Zheng, Hegen'

_publ_section_title
;
 Syntheses, characterization, and properties of five coordination
 compounds based on the ligand tetrakis(4-pyridyloxymethylene)methane
;
_journal_issue 19
_journal_name_full CrystEngComm
_journal_page_first 3917
_journal_paper_doi 10.1039/c3ce42477d
_journal_volume 16
_journal_year 2014
_chemical_formula_moiety 'C37 H48 Cu2 N4 O16'
_chemical_formula_sum 'C37 H48 Cu2 N4 O16'
_chemical_formula_weight 931.87
_chemical_name_systematic
; 
 ? 
;
_space_group_IT_number 86
_symmetry_cell_setting tetragonal
_symmetry_space_group_name_Hall '-P 4bc'
_symmetry_space_group_name_H-M 'P 42/n :2'
_atom_sites_solution_hydrogens geom
_atom_sites_solution_primary direct
_atom_sites_solution_secondary difmap
_audit_creation_method SHELXL-97
_cell_angle_alpha 90.00
_cell_angle_beta 90.00
_cell_angle_gamma 90.00
_cell_formula_units_Z 2
_cell_length_a 15.4019(10)
_cell_length_b 15.4019(10)
_cell_length_c 8.4768(11)
_cell_measurement_reflns_used 2176
_cell_measurement_temperature 293(2)
_cell_measurement_theta_max 23.275
_cell_measurement_theta_min 2.638
_cell_volume 2010.9(3)
_computing_structure_refinement 'SHELXL-97 (Sheldrick, 1997)'
_computing_structure_solution 'SHELXS-97 (Sheldrick, 1990)'
_diffrn_ambient_temperature 293(2)
_diffrn_measured_fraction_theta_full 0.995
_diffrn_measured_fraction_theta_max 0.995
_diffrn_radiation_monochromator graphite
_diffrn_radiation_source 'fine-focus sealed tube'
_diffrn_radiation_type MoK\a
_diffrn_radiation_wavelength 0.71073
_diffrn_reflns_av_R_equivalents 0.0344
_diffrn_reflns_av_sigmaI/netI 0.0236
_diffrn_reflns_limit_h_max 18
_diffrn_reflns_limit_h_min -16
_diffrn_reflns_limit_k_max 18
_diffrn_reflns_limit_k_min -14
_diffrn_reflns_limit_l_max 10
_diffrn_reflns_limit_l_min -10
_diffrn_reflns_number 10740
_diffrn_reflns_theta_full 25.00
_diffrn_reflns_theta_max 25.00
_diffrn_reflns_theta_min 1.87
_exptl_absorpt_coefficient_mu 1.135
_exptl_absorpt_correction_T_max 0.779
_exptl_absorpt_correction_T_min 0.735
_exptl_absorpt_correction_type multi-scan
_exptl_crystal_density_diffrn 1.539
_exptl_crystal_density_method 'not measured'
_exptl_crystal_F_000 968
_exptl_crystal_size_max 0.28
_exptl_crystal_size_mid 0.24
_exptl_crystal_size_min 0.22
_refine_diff_density_max 0.957
_refine_diff_density_min -1.880
_refine_diff_density_rms 0.116
_refine_ls_extinction_method none
_refine_ls_goodness_of_fit_ref 1.027
_refine_ls_hydrogen_treatment constr
_refine_ls_matrix_type full
_refine_ls_number_parameters 129
_refine_ls_number_reflns 1758
_refine_ls_number_restraints 0
_refine_ls_restrained_S_all 1.027
_refine_ls_R_factor_all 0.0941
_refine_ls_R_factor_gt 0.0748
_refine_ls_shift/su_max 0.003
_refine_ls_shift/su_mean 0.000
_refine_ls_structure_factor_coef Fsqd
_refine_ls_weighting_details 'calc w=1/[\s^2^(Fo^2^)+(0.0551P)^2^+12.7631P] where P=(Fo^2^+2Fc^2^)/3'
_refine_ls_weighting_scheme calc
_refine_ls_wR_factor_gt 0.1689
_refine_ls_wR_factor_ref 0.1792
_reflns_number_gt 1320
_reflns_number_total 1758
_reflns_threshold_expression >2sigma(I)
_cod_data_source_file c3ce42477d2.cif
_cod_data_source_block 1
_cod_depositor_comments
;
The following automatic conversions were performed:

'_symmetry_cell_setting' value 'Tetragonal ' changed to 'tetragonal'
according to
/usr/data/users/saulius/crontab/automatic-downloads/rss-feeds/RSC/lib/dictionaries/cif_core.dic
dictionary named 'cif_core.dic' version 2.4.2 from 2011-04-26.

Automatic conversion script
Id: cif_fix_values 2281 2013-09-26 08:29:07Z andrius 

The following automatic conversions were performed:

'_refine_ls_hydrogen_treatment' value 'constra' was replaced with the
value 'constr' as specified in the replacement file
'src/cod-tools/trunk/data/replacement-values/replacement_values.lst'.

Automatic conversion script
Id: cif_fix_values 5376 2017-05-30 11:51:03Z andrius 
;
_cod_original_sg_symbol_H-M P42/n
_cod_database_code 7214400

loop_
_symmetry_equiv_pos_as_xyz
'x, y, z'
'-y, x+1/2, z+1/2'
'-x+1/2, -y+1/2, z'
'y+1/2, -x, z+1/2'
'-x, -y, -z'
'y, -x-1/2, -z-1/2'
'x-1/2, y-1/2, -z'
'-y-1/2, x, -z-1/2'

loop_
_atom_site_label
_atom_site_type_symbol
_atom_site_fract_x
_atom_site_fract_y
_atom_site_fract_z
_atom_site_U_iso_or_equiv
_atom_site_adp_type
_atom_site_occupancy
_atom_site_symmetry_multiplicity
_atom_site_calc_flag
_atom_site_refinement_flags
Cu1 Cu 0.5000 1.0000 0.0000 0.0393(3) Uani 1 2 d S
O1 O 0.7150(3) 0.8481(3) 0.5421(5) 0.0508(11) Uani 1 1 d .
O2 O 0.4163(3) 0.9071(3) 0.0304(6) 0.0614(13) Uani 1 1 d .
O3 O 0.4936(3) 0.8488(3) -0.1592(6) 0.065 Uani 1 1 d .
N1 N 0.5667(3) 0.9574(3) 0.1891(5) 0.0413(11) Uani 1 1 d .
C1 C 0.5277(4) 0.9249(4) 0.3174(7) 0.0450(14) Uani 1 1 d .
H1 H 0.4674 0.9268 0.3222 0.054 Uiso 1 1 calc R
C2 C 0.5722(4) 0.8889(4) 0.4431(7) 0.0445(14) Uani 1 1 d .
H2 H 0.5426 0.8670 0.5301 0.053 Uiso 1 1 calc R
C3 C 0.6623(4) 0.8862(4) 0.4359(6) 0.0402(13) Uani 1 1 d .
C4 C 0.7030(4) 0.9238(4) 0.3072(7) 0.0507(16) Uani 1 1 d .
H4 H 0.7633 0.9254 0.3014 0.061 Uiso 1 1 calc R
C5 C 0.6538(4) 0.9582(4) 0.1889(7) 0.0478(15) Uani 1 1 d .
H5 H 0.6821 0.9837 0.1038 0.057 Uiso 1 1 calc R
C6 C 0.6770(4) 0.7889(4) 0.6506(7) 0.0437(14) Uani 1 1 d .
H6A H 0.6465 0.7433 0.5943 0.052 Uiso 1 1 calc R
H6B H 0.6358 0.8188 0.7178 0.052 Uiso 1 1 calc R
C7 C 0.7500 0.7500 0.7500 0.036(2) Uani 1 4 d S
C8 C 0.4347(5) 0.8447(5) -0.0690(11) 0.067(2) Uani 1 1 d .
C9 C 0.3727(6) 0.7673(5) -0.0633(14) 0.098(3) Uani 1 1 d .
H9A H 0.3847 0.7300 -0.1529 0.118 Uiso 1 1 calc R
H9B H 0.3847 0.7341 0.0315 0.118 Uiso 1 1 calc R
C10 C 0.2802(5) 0.7898(5) -0.0649(12) 0.083(3) Uani 1 1 d .
H10A H 0.2682 0.8245 -0.1579 0.099 Uiso 1 1 calc R
H10B H 0.2673 0.8251 0.0269 0.099 Uiso 1 1 calc R
O1W O 0.315(2) -0.0001(16) 0.206(3) 0.454(17) Uani 1 1 d .
H1WA H 0.3649 -0.0151 0.2402 0.545 Uiso 1 1 d R
H1WB H 0.2896 0.0303 0.2762 0.681 Uiso 1 1 d R

loop_
_atom_site_aniso_label
_atom_site_aniso_U_11
_atom_site_aniso_U_22
_atom_site_aniso_U_33
_atom_site_aniso_U_23
_atom_site_aniso_U_13
_atom_site_aniso_U_12
Cu1 0.0364(6) 0.0423(6) 0.0393(6) 0.0116(4) -0.0095(4) -0.0078(4)
O1 0.042(2) 0.070(3) 0.039(2) 0.019(2) -0.0083(18) -0.006(2)
O2 0.061(3) 0.064(3) 0.059(3) 0.023(3) -0.020(2) -0.028(2)
O3 0.064 0.068 0.062 0.025 -0.020 -0.028
N1 0.039(3) 0.045(3) 0.040(3) 0.010(2) -0.008(2) -0.005(2)
C1 0.036(3) 0.053(4) 0.046(3) 0.005(3) 0.000(3) 0.001(3)
C2 0.042(3) 0.054(4) 0.037(3) 0.005(3) 0.003(3) -0.001(3)
C3 0.040(3) 0.048(3) 0.033(3) 0.003(2) -0.004(2) -0.002(2)
C4 0.036(3) 0.070(4) 0.046(3) 0.016(3) 0.000(3) -0.003(3)
C5 0.043(3) 0.060(4) 0.041(3) 0.016(3) 0.000(3) -0.003(3)
C6 0.041(3) 0.055(4) 0.035(3) 0.006(3) 0.001(2) -0.001(3)
C7 0.041(4) 0.041(4) 0.028(5) 0.000 0.000 0.000
C8 0.063(4) 0.046(4) 0.092(6) 0.029(4) -0.021(4) -0.026(3)
C9 0.085(6) 0.065(5) 0.145(9) 0.019(6) -0.032(6) -0.035(5)
C10 0.073(5) 0.073(5) 0.102(7) 0.004(5) -0.001(5) -0.034(4)
O1W 0.56(4) 0.39(3) 0.41(4) 0.03(3) 0.04(3) 0.15(3)

loop_
_atom_type_symbol
_atom_type_description
_atom_type_scat_dispersion_real
_atom_type_scat_dispersion_imag
_atom_type_scat_source
C C 0.0033 0.0016 'International Tables Vol C Tables 4.2.6.8 and 6.1.1.4'
Cu Cu 0.3201 1.2651 'International Tables Vol C Tables 4.2.6.8 and 6.1.1.4'
N N 0.0061 0.0033 'International Tables Vol C Tables 4.2.6.8 and 6.1.1.4'
O O 0.0106 0.0060 'International Tables Vol C Tables 4.2.6.8 and 6.1.1.4'
H H 0.0000 0.0000 'International Tables Vol C Tables 4.2.6.8 and 6.1.1.4'

loop_
_geom_angle_atom_site_label_1
_geom_angle_atom_site_label_2
_geom_angle_atom_site_label_3
_geom_angle
_geom_angle_site_symmetry_1
_geom_angle_site_symmetry_3
O2 Cu1 O2 180.000(1) 5_675 .
O2 Cu1 N1 90.41(18) 5_675 .
O2 Cu1 N1 89.59(18) . .
O2 Cu1 N1 89.59(18) 5_675 5_675
O2 Cu1 N1 90.41(18) . 5_675
N1 Cu1 N1 180.0(2) . 5_675
C3 O1 C6 117.7(4) . .
C8 O2 Cu1 108.1(4) . .
C1 N1 C5 117.0(5) . .
C1 N1 Cu1 122.6(4) . .
C5 N1 Cu1 120.4(4) . .
N1 C1 C2 123.6(5) . .
N1 C1 H1 118.2 . .
C2 C1 H1 118.2 . .
C1 C2 C3 118.2(5) . .
C1 C2 H2 120.9 . .
C3 C2 H2 120.9 . .
O1 C3 C4 115.9(5) . .
O1 C3 C2 125.8(5) . .
C4 C3 C2 118.3(5) . .
C3 C4 C5 119.3(5) . .
C3 C4 H4 120.3 . .
C5 C4 H4 120.3 . .
N1 C5 C4 123.5(5) . .
N1 C5 H5 118.3 . .
C4 C5 H5 118.3 . .
O1 C6 C7 107.8(4) . .
O1 C6 H6A 110.1 . .
C7 C6 H6A 110.1 . .
O1 C6 H6B 110.1 . .
C7 C6 H6B 110.1 . .
H6A C6 H6B 108.5 . .
C6 C7 C6 107.7(2) 6_577 .
C6 C7 C6 113.0(4) 6_577 8_757
C6 C7 C6 107.7(2) . 8_757
C6 C7 C6 107.7(2) 6_577 3_665
C6 C7 C6 113.0(4) . 3_665
C6 C7 C6 107.7(2) 8_757 3_665
O3 C8 O2 122.8(6) . .
O3 C8 C9 122.6(9) . .
O2 C8 C9 114.6(8) . .
C10 C9 C8 115.0(7) . .
C10 C9 H9A 108.5 . .
C8 C9 H9A 108.5 . .
C10 C9 H9B 108.5 . .
C8 C9 H9B 108.5 . .
H9A C9 H9B 107.5 . .
C9 C10 C10 113.5(10) . 3_565
C9 C10 H10A 108.9 . .
C10 C10 H10A 108.9 3_565 .
C9 C10 H10B 108.9 . .
C10 C10 H10B 108.9 3_565 .
H10A C10 H10B 107.7 . .
H1WA O1W H1WB 109.5 . .

loop_
_geom_bond_atom_site_label_1
_geom_bond_atom_site_label_2
_geom_bond_distance
_geom_bond_site_symmetry_2
Cu1 O2 1.943(4) 5_675
Cu1 O2 1.943(4) .
Cu1 N1 2.014(4) .
Cu1 N1 2.014(4) 5_675
O1 C3 1.346(7) .
O1 C6 1.421(7) .
O2 C8 1.310(10) .
O3 C8 1.188(9) .
N1 C1 1.339(7) .
N1 C5 1.341(7) .
C1 C2 1.384(8) .
C1 H1 0.9300 .
C2 C3 1.391(8) .
C2 H2 0.9300 .
C3 C4 1.385(8) .
C4 C5 1.364(8) .
C4 H4 0.9300 .
C5 H5 0.9300 .
C6 C7 1.527(6) .
C6 H6A 0.9700 .
C6 H6B 0.9700 .
C7 C6 1.527(6) 6_577
C7 C6 1.527(6) 8_757
C7 C6 1.527(6) 3_665
C8 C9 1.529(9) .
C9 C10 1.467(12) .
C9 H9A 0.9700 .
C9 H9B 0.9700 .
C10 C10 1.539(13) 3_565
C10 H10A 0.9700 .
C10 H10B 0.9700 .
O1W H1WA 0.8500 .
O1W H1WB 0.8501 .

loop_
_geom_torsion_atom_site_label_1
_geom_torsion_atom_site_label_2
_geom_torsion_atom_site_label_3
_geom_torsion_atom_site_label_4
_geom_torsion
_geom_torsion_site_symmetry_1
_geom_torsion_site_symmetry_4
O2 Cu1 O2 C8 79(100) 5_675 .
N1 Cu1 O2 C8 -100.0(4) . .
N1 Cu1 O2 C8 80.0(4) 5_675 .
O2 Cu1 N1 C1 143.4(5) 5_675 .
O2 Cu1 N1 C1 -36.6(5) . .
N1 Cu1 N1 C1 -66(100) 5_675 .
O2 Cu1 N1 C5 -38.5(5) 5_675 .
O2 Cu1 N1 C5 141.5(5) . .
N1 Cu1 N1 C5 112(100) 5_675 .
C5 N1 C1 C2 -3.5(9) . .
Cu1 N1 C1 C2 174.6(5) . .
N1 C1 C2 C3 0.0(9) . .
C6 O1 C3 C4 -162.9(5) . .
C6 O1 C3 C2 15.4(9) . .
C1 C2 C3 O1 -174.9(6) . .
C1 C2 C3 C4 3.3(9) . .
O1 C3 C4 C5 175.3(6) . .
C2 C3 C4 C5 -3.0(9) . .
C1 N1 C5 C4 3.8(9) . .
Cu1 N1 C5 C4 -174.4(5) . .
C3 C4 C5 N1 -0.6(10) . .
C3 O1 C6 C7 176.2(4) . .
O1 C6 C7 C6 66.0(2) . 6_577
O1 C6 C7 C6 -171.8(4) . 8_757
O1 C6 C7 C6 -52.9(3) . 3_665
Cu1 O2 C8 O3 -0.1(8) . .
Cu1 O2 C8 C9 -178.3(5) . .
O3 C8 C9 C10 -130.4(9) . .
O2 C8 C9 C10 47.8(12) . .
C8 C9 C10 C10 178.0(6) . 3_565
